data_1516143
loop_
_publ_author_name
'Woods, James A.'
'Lalrempuia, Ralte'
'Petronilho, Ana'
'McDaniel, Neal D.'
'M\"uller-Bunz, Helge'
'Albrecht, Martin'
'Bernhard, Stefan'

_publ_section_title
;
 Carbene iridium complexes for efficient water oxidation: scope and
 mechanistic insights
;
_journal_issue 7
_journal_name_full 'Energy &amp; Environmental Science'
_journal_page_first 2316
_journal_paper_doi 10.1039/c4ee00971a
_journal_volume 7
_journal_year 2014
_chemical_formula_moiety 'C27 H32 Ir N5, C3 H6 O, 2 (C F3 O3 S)'
_chemical_formula_sum 'C32 H38 F6 Ir N5 O7 S2'
_chemical_formula_weight 974.99
_chemical_name_systematic
;
?
;
_space_group_IT_number 14
_symmetry_cell_setting monoclinic
_symmetry_space_group_name_Hall '-P 2ybc'
_symmetry_space_group_name_H-M 'P 1 21/c 1'
_atom_sites_solution_hydrogens geom
_atom_sites_solution_primary direct
_atom_sites_solution_secondary difmap
_audit_creation_method SHELXL-97
_cell_angle_alpha 90.00
_cell_angle_beta 101.757(2)
_cell_angle_gamma 90.00
_cell_formula_units_Z 8
_cell_length_a 24.2752(3)
_cell_length_b 11.5628(1)
_cell_length_c 27.0877(4)
_cell_measurement_reflns_used 46783
_cell_measurement_temperature 100(2)
_cell_measurement_theta_max 31.0129
_cell_measurement_theta_min 3.3269
_cell_volume 7443.72(17)
_computing_cell_refinement
;
CrysAlisPro, Oxford Diffraction Ltd.,
Version 1.171.34.36 (release 02-08-2010 CrysAlis171 .NET)
(compiled Aug 2 2010,13:00:58)
;
_computing_data_collection
;
CrysAlisPro, Oxford Diffraction Ltd.,
Version 1.171.34.36 (release 02-08-2010 CrysAlis171 .NET)
(compiled Aug 2 2010,13:00:58)
;
_computing_data_reduction
;
CrysAlisPro, Oxford Diffraction Ltd.,
Version 1.171.34.36 (release 02-08-2010 CrysAlis171 .NET)
(compiled Aug 2 2010,13:00:58)
;
_computing_structure_refinement 'SHELXL-97 (Sheldrick, 2008)'
_computing_structure_solution 'SHELXS-97 (Sheldrick, 2008)'
_diffrn_ambient_temperature 100(2)
_diffrn_detector_area_resol_mean 10.3196
_diffrn_measured_fraction_theta_full 0.996
_diffrn_measured_fraction_theta_max 0.996
_diffrn_measurement_device_type 'SuperNova, Dual, Cu at zero, Atlas'
_diffrn_measurement_method '\w scans'
_diffrn_radiation_monochromator mirror
_diffrn_radiation_source 'SuperNova (Mo) X-ray Source'
_diffrn_radiation_type MoK\a
_diffrn_radiation_wavelength 0.71073
_diffrn_reflns_av_R_equivalents 0.0297
_diffrn_reflns_av_sigmaI/netI 0.0262
_diffrn_reflns_limit_h_max 35
_diffrn_reflns_limit_h_min -35
_diffrn_reflns_limit_k_max 16
_diffrn_reflns_limit_k_min -16
_diffrn_reflns_limit_l_max 39
_diffrn_reflns_limit_l_min -37
_diffrn_reflns_number 106548
_diffrn_reflns_theta_full 31.08
_diffrn_reflns_theta_max 31.08
_diffrn_reflns_theta_min 3.33
_exptl_absorpt_coefficient_mu 3.782
_exptl_absorpt_correction_T_max 0.664
_exptl_absorpt_correction_T_min 0.512
_exptl_absorpt_correction_type analytical
_exptl_absorpt_process_details
;
CrysAlisPro, Oxford Diffraction Ltd.,
Version 1.171.34.36 (release 02-08-2010 CrysAlis171 .NET)
(compiled Aug 2 2010,13:00:58)
Analytical numeric absorption correction using a multifaceted crystal
model based on expressions derived by R.C. Clark & J.S. Reid.
(Clark, R. C. & Reid, J. S. (1995). Acta Cryst. A51, 887-897)
;
_exptl_crystal_colour yellow
_exptl_crystal_density_diffrn 1.740
_exptl_crystal_density_method 'not measured'
_exptl_crystal_description block
_exptl_crystal_F_000 3872
_exptl_crystal_size_max 0.2465
_exptl_crystal_size_mid 0.1693
_exptl_crystal_size_min 0.1275
_refine_diff_density_max 4.328
_refine_diff_density_min -1.362
_refine_diff_density_rms 0.148
_refine_ls_extinction_method none
_refine_ls_goodness_of_fit_ref 1.047
_refine_ls_hydrogen_treatment constr
_refine_ls_matrix_type full
_refine_ls_number_parameters 975
_refine_ls_number_reflns 23801
_refine_ls_number_restraints 0
_refine_ls_restrained_S_all 1.047
_refine_ls_R_factor_all 0.0444
_refine_ls_R_factor_gt 0.0353
_refine_ls_shift/su_max 0.003
_refine_ls_shift/su_mean 0.000
_refine_ls_structure_factor_coef Fsqd
_refine_ls_weighting_details 'calc w=1/[\s^2^(Fo^2^)+(0.0368P)^2^+28.2449P] where P=(Fo^2^+2Fc^2^)/3'
_refine_ls_weighting_scheme calc
_refine_ls_wR_factor_gt 0.0841
_refine_ls_wR_factor_ref 0.0895
_reflns_number_gt 20732
_reflns_number_total 23801
_reflns_threshold_expression I>2\s(I)
_cod_data_source_file c4ee00971a2.cif
_cod_data_source_block alb78(7)
_cod_depositor_comments 'Adding full bibliography for 1516138--1516146.cif.'
_cod_original_cell_volume 7443.71(16)
_cod_original_sg_symbol_H-M 'P 21/c'
_cod_database_code 1516143

loop_
_symmetry_equiv_pos_as_xyz
'x, y, z'
'-x, y+1/2, -z+1/2'
'-x, -y, -z'
'x, -y-1/2, z-1/2'

loop_
_atom_site_label
_atom_site_type_symbol
_atom_site_fract_x
_atom_site_fract_y
_atom_site_fract_z
_atom_site_U_iso_or_equiv
_atom_site_adp_type
_atom_site_occupancy
_atom_site_symmetry_multiplicity
_atom_site_calc_flag
_atom_site_refinement_flags
Ir1 Ir 0.131232(5) 0.711912(9) 0.032349(4) 0.01275(3) Uani 1 1 d .
C1 C 0.06389(13) 0.5996(3) -0.00727(12) 0.0172(6) Uani 1 1 d .
C2 C 0.04465(14) 0.7187(3) -0.01365(13) 0.0191(6) Uani 1 1 d .
C3 C 0.04314(14) 0.7625(3) 0.03549(13) 0.0192(6) Uani 1 1 d .
C4 C 0.06077(13) 0.6754(3) 0.07218(13) 0.0176(6) Uani 1 1 d .
C5 C 0.07448(12) 0.5739(3) 0.04571(12) 0.0163(6) Uani 1 1 d .
C6 C 0.06862(14) 0.5166(3) -0.04882(14) 0.0236(7) Uani 1 1 d .
H6A H 0.0999 0.4632 -0.0371 0.035 Uiso 1 1 calc R
H6B H 0.0755 0.5597 -0.0781 0.035 Uiso 1 1 calc R
H6C H 0.0335 0.4726 -0.0583 0.035 Uiso 1 1 calc R
C7 C 0.02396(16) 0.7816(4) -0.06220(14) 0.0284(8) Uani 1 1 d .
H7A H -0.0172 0.7870 -0.0686 0.043 Uiso 1 1 calc R
H7B H 0.0354 0.7394 -0.0899 0.043 Uiso 1 1 calc R
H7C H 0.0401 0.8595 -0.0599 0.043 Uiso 1 1 calc R
C8 C 0.02489(16) 0.8820(3) 0.04556(16) 0.0286(8) Uani 1 1 d .
H8A H -0.0163 0.8858 0.0383 0.043 Uiso 1 1 calc R
H8B H 0.0396 0.9370 0.0239 0.043 Uiso 1 1 calc R
H8C H 0.0394 0.9017 0.0810 0.043 Uiso 1 1 calc R
C9 C 0.05776(15) 0.6815(3) 0.12692(13) 0.0246(7) Uani 1 1 d .
H9A H 0.0719 0.7568 0.1407 0.037 Uiso 1 1 calc R
H9B H 0.0808 0.6198 0.1454 0.037 Uiso 1 1 calc R
H9C H 0.0186 0.6720 0.1304 0.037 Uiso 1 1 calc R
C10 C 0.08829(14) 0.4576(3) 0.06915(15) 0.0236(7) Uani 1 1 d .
H10A H 0.0558 0.4280 0.0815 0.035 Uiso 1 1 calc R
H10B H 0.1206 0.4644 0.0974 0.035 Uiso 1 1 calc R
H10C H 0.0976 0.4043 0.0439 0.035 Uiso 1 1 calc R
C11 C 0.2094(2) 0.8440(3) 0.17260(15) 0.0313(9) Uani 1 1 d .
H11A H 0.2022 0.9069 0.1947 0.047 Uiso 1 1 calc R
H11B H 0.1854 0.8539 0.1391 0.047 Uiso 1 1 calc R
H11C H 0.2490 0.8454 0.1698 0.047 Uiso 1 1 calc R
N1 N 0.19647(12) 0.7317(2) 0.19406(10) 0.0186(5) Uani 1 1 d .
C12 C 0.17251(15) 0.7316(3) 0.23487(13) 0.0223(6) Uani 1 1 d .
H12 H 0.1640 0.8031 0.2489 0.027 Uiso 1 1 calc R
C13 C 0.16025(15) 0.6295(3) 0.25652(13) 0.0240(7) Uani 1 1 d .
H13 H 0.1427 0.6306 0.2848 0.029 Uiso 1 1 calc R
C14 C 0.17366(16) 0.5257(3) 0.23681(13) 0.0241(7) Uani 1 1 d .
H14 H 0.1663 0.4546 0.2517 0.029 Uiso 1 1 calc R
C15 C 0.19825(15) 0.5271(3) 0.19464(12) 0.0200(6) Uani 1 1 d .
H15 H 0.2077 0.4563 0.1806 0.024 Uiso 1 1 calc R
C16 C 0.20902(13) 0.6306(3) 0.17307(12) 0.0161(5) Uani 1 1 d .
C17 C 0.23200(12) 0.6366(2) 0.12653(11) 0.0129(5) Uani 1 1 d .
C18 C 0.20537(12) 0.6620(2) 0.07721(11) 0.0129(5) Uani 1 1 d .
N2 N 0.28696(11) 0.6100(2) 0.12580(10) 0.0160(5) Uani 1 1 d .
C19 C 0.33336(14) 0.5813(3) 0.16769(13) 0.0217(6) Uani 1 1 d .
H19A H 0.3609 0.5332 0.1553 0.033 Uiso 1 1 calc R
H19B H 0.3187 0.5389 0.1936 0.033 Uiso 1 1 calc R
H19C H 0.3515 0.6527 0.1823 0.033 Uiso 1 1 calc R
N3 N 0.29784(11) 0.6172(2) 0.08021(10) 0.0154(5) Uani 1 1 d .
N4 N 0.24882(11) 0.6483(2) 0.05222(10) 0.0134(5) Uani 1 1 d .
C20 C 0.23882(13) 0.6681(2) -0.00029(11) 0.0136(5) Uani 1 1 d .
C21 C 0.18286(13) 0.6981(2) -0.01950(12) 0.0144(5) Uani 1 1 d .
C22 C 0.16975(13) 0.7220(3) -0.07142(12) 0.0160(5) Uani 1 1 d .
H22 H 0.1324 0.7431 -0.0869 0.019 Uiso 1 1 calc R
C23 C 0.21080(15) 0.7153(3) -0.10053(12) 0.0187(6) Uani 1 1 d .
H23 H 0.2009 0.7320 -0.1356 0.022 Uiso 1 1 calc R
C24 C 0.26620(14) 0.6845(3) -0.07939(12) 0.0190(6) Uani 1 1 d .
H24 H 0.2936 0.6804 -0.0998 0.023 Uiso 1 1 calc R
C25 C 0.28082(14) 0.6600(3) -0.02800(12) 0.0171(6) Uani 1 1 d .
H25 H 0.3181 0.6386 -0.0125 0.020 Uiso 1 1 calc R
N5 N 0.16053(12) 0.8769(2) 0.04229(10) 0.0177(5) Uani 1 1 d .
C26 C 0.17596(16) 0.9697(3) 0.04865(14) 0.0238(7) Uani 1 1 d .
C27 C 0.1969(2) 1.0873(3) 0.05882(17) 0.0344(9) Uani 1 1 d .
H27A H 0.1833 1.1186 0.0878 0.052 Uiso 1 1 calc R
H27B H 0.1834 1.1359 0.0292 0.052 Uiso 1 1 calc R
H27C H 0.2382 1.0865 0.0663 0.052 Uiso 1 1 calc R
Ir2 Ir 0.362721(5) 0.307521(10) 0.969437(4) 0.01258(3) Uani 1 1 d .
C28 C 0.44933(13) 0.2904(3) 1.01385(13) 0.0186(6) Uani 1 1 d .
C29 C 0.43454(13) 0.4113(3) 1.00589(12) 0.0183(6) Uani 1 1 d .
C30 C 0.42314(13) 0.4315(3) 0.95212(13) 0.0174(6) Uani 1 1 d .
C31 C 0.43252(13) 0.3253(3) 0.92706(13) 0.0193(6) Uani 1 1 d .
C32 C 0.44735(13) 0.2395(3) 0.96501(13) 0.0190(6) Uani 1 1 d .
C33 C 0.46950(15) 0.2310(3) 1.06348(14) 0.0253(7) Uani 1 1 d .
H33A H 0.4481 0.1595 1.0645 0.038 Uiso 1 1 calc R
H33B H 0.4640 0.2822 1.0909 0.038 Uiso 1 1 calc R
H33C H 0.5096 0.2126 1.0674 0.038 Uiso 1 1 calc R
C34 C 0.43325(15) 0.5010(3) 1.04550(14) 0.0252(7) Uani 1 1 d .
H34A H 0.4325 0.4629 1.0777 0.038 Uiso 1 1 calc R
H34B H 0.3995 0.5489 1.0356 0.038 Uiso 1 1 calc R
H34C H 0.4668 0.5498 1.0492 0.038 Uiso 1 1 calc R
C35 C 0.41181(15) 0.5468(3) 0.92695(15) 0.0238(7) Uani 1 1 d .
H35A H 0.4465 0.5766 0.9184 0.036 Uiso 1 1 calc R
H35B H 0.3986 0.6009 0.9499 0.036 Uiso 1 1 calc R
H35C H 0.3829 0.5384 0.8961 0.036 Uiso 1 1 calc R
C36 C 0.43333(16) 0.3124(4) 0.87230(14) 0.0273(7) Uani 1 1 d .
H36A H 0.4718 0.3236 0.8671 0.041 Uiso 1 1 calc R
H36B H 0.4085 0.3703 0.8529 0.041 Uiso 1 1 calc R
H36C H 0.4203 0.2347 0.8610 0.041 Uiso 1 1 calc R
C37 C 0.45927(17) 0.1145(3) 0.95718(16) 0.0299(8) Uani 1 1 d .
H37A H 0.4413 0.0916 0.9228 0.045 Uiso 1 1 calc R
H37B H 0.4443 0.0673 0.9815 0.045 Uiso 1 1 calc R
H37C H 0.5000 0.1027 0.9622 0.045 Uiso 1 1 calc R
C38 C 0.27312(19) 0.1844(3) 0.83230(15) 0.0293(8) Uani 1 1 d .
H38A H 0.2995 0.1685 0.8641 0.044 Uiso 1 1 calc R
H38B H 0.2735 0.1197 0.8090 0.044 Uiso 1 1 calc R
H38C H 0.2351 0.1938 0.8388 0.044 Uiso 1 1 calc R
N6 N 0.29018(12) 0.2919(3) 0.80963(11) 0.0209(6) Uani 1 1 d .
C39 C 0.31150(16) 0.2848(4) 0.76747(14) 0.0269(7) Uani 1 1 d .
H39 H 0.3160 0.2110 0.7534 0.032 Uiso 1 1 calc R
C40 C 0.32694(17) 0.3825(4) 0.74431(14) 0.0308(8) Uani 1 1 d .
H40 H 0.3425 0.3758 0.7150 0.037 Uiso 1 1 calc R
C41 C 0.31957(16) 0.4901(4) 0.76415(14) 0.0281(8) Uani 1 1 d .
H41 H 0.3293 0.5585 0.7485 0.034 Uiso 1 1 calc R
C42 C 0.29744(15) 0.4958(3) 0.80778(12) 0.0221(6) Uani 1 1 d .
H42 H 0.2919 0.5689 0.8220 0.026 Uiso 1 1 calc R
C43 C 0.28352(13) 0.3960(3) 0.83055(12) 0.0175(6) Uani 1 1 d .
C44 C 0.26243(13) 0.3971(3) 0.87789(11) 0.0146(5) Uani 1 1 d .
C45 C 0.29004(12) 0.3704(2) 0.92688(11) 0.0134(5) Uani 1 1 d .
N7 N 0.20906(11) 0.4316(2) 0.88001(10) 0.0170(5) Uani 1 1 d .
C46 C 0.16206(15) 0.4600(3) 0.83874(13) 0.0248(7) Uani 1 1 d .
H46A H 0.1336 0.3988 0.8354 0.037 Uiso 1 1 calc R
H46B H 0.1757 0.4665 0.8072 0.037 Uiso 1 1 calc R
H46C H 0.1454 0.5337 0.8459 0.037 Uiso 1 1 calc R
N8 N 0.19987(11) 0.4291(2) 0.92623(10) 0.0164(5) Uani 1 1 d .
N9 N 0.24863(11) 0.3928(2) 0.95304(10) 0.0138(5) Uani 1 1 d .
C47 C 0.25971(12) 0.3721(2) 1.00581(11) 0.0133(5) Uani 1 1 d .
C48 C 0.31461(13) 0.3331(3) 1.02330(11) 0.0138(5) Uani 1 1 d .
C49 C 0.32818(14) 0.3039(3) 1.07451(12) 0.0182(6) Uani 1 1 d .
H49 H 0.3649 0.2767 1.0888 0.022 Uiso 1 1 calc R
C50 C 0.28818(15) 0.3144(3) 1.10504(12) 0.0196(6) Uani 1 1 d .
H50 H 0.2982 0.2940 1.1397 0.023 Uiso 1 1 calc R
C51 C 0.23445(15) 0.3537(3) 1.08550(13) 0.0200(6) Uani 1 1 d .
H51 H 0.2078 0.3600 1.1066 0.024 Uiso 1 1 calc R
C52 C 0.21934(13) 0.3843(3) 1.03470(12) 0.0166(6) Uani 1 1 d .
H52 H 0.1827 0.4124 1.0206 0.020 Uiso 1 1 calc R
N10 N 0.32345(12) 0.1515(2) 0.96319(10) 0.0168(5) Uani 1 1 d .
C53 C 0.29787(15) 0.0693(3) 0.96218(13) 0.0210(6) Uani 1 1 d .
C54 C 0.2645(2) -0.0356(3) 0.95944(17) 0.0350(9) Uani 1 1 d .
H54A H 0.2245 -0.0162 0.9494 0.052 Uiso 1 1 calc R
H54B H 0.2715 -0.0733 0.9925 0.052 Uiso 1 1 calc R
H54C H 0.2750 -0.0883 0.9345 0.052 Uiso 1 1 calc R
O1 O 0.35142(15) 1.0518(2) 0.13301(12) 0.0402(7) Uani 1 1 d .
O2 O 0.29677(12) 0.8906(3) 0.08883(12) 0.0385(7) Uani 1 1 d .
O3 O 0.35472(14) 0.8626(3) 0.17188(11) 0.0374(7) Uani 1 1 d .
S1 S 0.34460(4) 0.92916(8) 0.12579(4) 0.02481(17) Uani 1 1 d .
C55 C 0.40283(18) 0.8903(4) 0.09642(15) 0.0305(8) Uani 1 1 d .
F1 F 0.40701(13) 0.7771(3) 0.09040(13) 0.0529(8) Uani 1 1 d .
F2 F 0.45250(11) 0.9251(3) 0.12511(12) 0.0532(8) Uani 1 1 d .
F3 F 0.39811(12) 0.9412(3) 0.05143(10) 0.0489(7) Uani 1 1 d .
O4 O 0.18004(12) 0.1804(3) 0.90189(14) 0.0409(8) Uani 1 1 d .
O5 O 0.08517(14) 0.2612(3) 0.88542(17) 0.0575(11) Uani 1 1 d .
O6 O 0.11464(17) 0.1225(6) 0.95355(14) 0.0814(17) Uani 1 1 d .
S2 S 0.12197(4) 0.16922(10) 0.90598(4) 0.0333(2) Uani 1 1 d .
C56 C 0.09772(18) 0.0492(3) 0.86400(16) 0.0326(8) Uani 1 1 d .
F4 F 0.04328(12) 0.0265(3) 0.86237(11) 0.0509(8) Uani 1 1 d .
F5 F 0.10246(13) 0.0729(3) 0.81669(11) 0.0508(7) Uani 1 1 d .
F6 F 0.12765(15) -0.0461(2) 0.87637(15) 0.0664(10) Uani 1 1 d .
O7 O 0.14290(17) 0.2479(3) 0.24888(12) 0.0465(8) Uani 1 1 d .
O8 O 0.19370(17) 0.0953(4) 0.2205(2) 0.0829(17) Uani 1 1 d .
O9 O 0.1566(3) 0.2567(4) 0.16361(19) 0.112(3) Uani 1 1 d .
S3 S 0.15473(5) 0.18583(8) 0.20636(4) 0.0334(2) Uani 1 1 d .
C57 C 0.0909(2) 0.0994(4) 0.18410(18) 0.0420(10) Uani 1 1 d .
F7 F 0.09498(16) 0.0405(3) 0.14299(14) 0.0735(11) Uani 1 1 d .
F8 F 0.04530(15) 0.1602(4) 0.17331(16) 0.0867(14) Uani 1 1 d .
F9 F 0.0839(2) 0.0251(4) 0.21950(16) 0.1035(17) Uani 1 1 d .
O10 O 0.32672(17) 0.9827(3) 0.77815(12) 0.0476(9) Uani 1 1 d .
O11 O 0.29963(16) 0.7830(3) 0.78077(19) 0.0659(12) Uani 1 1 d .
O12 O 0.3191(2) 0.8982(4) 0.85825(16) 0.0755(14) Uani 1 1 d .
S4 S 0.32762(5) 0.87881(10) 0.80775(4) 0.0366(2) Uani 1 1 d .
C58 C 0.4013(2) 0.8355(5) 0.81732(19) 0.0463(12) Uani 1 1 d .
F10 F 0.41723(15) 0.8200(3) 0.77348(14) 0.0671(10) Uani 1 1 d .
F11 F 0.43494(17) 0.9143(3) 0.84317(15) 0.0788(12) Uani 1 1 d .
F12 F 0.40958(17) 0.7364(3) 0.84310(16) 0.0824(13) Uani 1 1 d .
C59 C 0.00798(19) 0.7314(4) 0.73693(17) 0.0378(9) Uani 1 1 d .
H59A H 0.0098 0.6831 0.7076 0.057 Uiso 1 1 calc R
H59B H 0.0293 0.8028 0.7353 0.057 Uiso 1 1 calc R
H59C H -0.0314 0.7505 0.7369 0.057 Uiso 1 1 calc R
C60 C 0.03293(17) 0.6666(3) 0.78453(15) 0.0277(7) Uani 1 1 d .
O13 O 0.07884(14) 0.6907(3) 0.80895(13) 0.0422(8) Uani 1 1 d .
C61 C -0.0014(2) 0.5704(4) 0.79890(19) 0.0460(12) Uani 1 1 d .
H61A H 0.0219 0.5235 0.8253 0.069 Uiso 1 1 calc R
H61B H -0.0155 0.5220 0.7693 0.069 Uiso 1 1 calc R
H61C H -0.0333 0.6024 0.8116 0.069 Uiso 1 1 calc R
C62 C 0.5279(3) 0.4847(7) 0.2458(3) 0.0705(18) Uani 1 1 d .
H62A H 0.5411 0.5447 0.2255 0.106 Uiso 1 1 calc R
H62B H 0.5586 0.4303 0.2583 0.106 Uiso 1 1 calc R
H62C H 0.5156 0.5207 0.2745 0.106 Uiso 1 1 calc R
C63 C 0.4802(2) 0.4219(6) 0.2146(2) 0.0523(14) Uani 1 1 d .
O14 O 0.4669(3) 0.4418(6) 0.17060(18) 0.107(2) Uani 1 1 d .
C64 C 0.4491(5) 0.3421(8) 0.2387(5) 0.144(5) Uani 1 1 d .
H64A H 0.4272 0.3848 0.2594 0.216 Uiso 1 1 calc R
H64B H 0.4753 0.2896 0.2602 0.216 Uiso 1 1 calc R
H64C H 0.4236 0.2972 0.2131 0.216 Uiso 1 1 calc R

loop_
_atom_site_aniso_label
_atom_site_aniso_U_11
_atom_site_aniso_U_22
_atom_site_aniso_U_33
_atom_site_aniso_U_23
_atom_site_aniso_U_13
_atom_site_aniso_U_12
Ir1 0.01163(5) 0.01165(5) 0.01513(6) -0.00043(4) 0.00310(4) -0.00080(4)
C1 0.0111(13) 0.0187(14) 0.0217(15) -0.0034(11) 0.0029(11) -0.0029(11)
C2 0.0139(14) 0.0217(15) 0.0212(15) 0.0034(12) 0.0026(11) 0.0019(11)
C3 0.0149(14) 0.0179(14) 0.0250(16) 0.0010(12) 0.0043(12) 0.0018(11)
C4 0.0111(13) 0.0197(14) 0.0221(15) -0.0005(12) 0.0033(11) -0.0007(11)
C5 0.0101(12) 0.0166(13) 0.0223(15) 0.0014(11) 0.0037(11) -0.0021(10)
C6 0.0164(15) 0.0274(17) 0.0268(17) -0.0101(14) 0.0034(13) -0.0027(13)
C7 0.0209(17) 0.037(2) 0.0253(18) 0.0118(15) 0.0006(14) 0.0029(15)
C8 0.0244(17) 0.0228(16) 0.039(2) -0.0029(15) 0.0084(15) 0.0092(14)
C9 0.0179(15) 0.0355(19) 0.0223(16) -0.0008(14) 0.0087(13) -0.0023(13)
C10 0.0131(14) 0.0179(14) 0.040(2) 0.0065(14) 0.0062(13) -0.0025(11)
C11 0.051(2) 0.0166(15) 0.0310(19) -0.0049(14) 0.0193(18) -0.0064(15)
N1 0.0214(13) 0.0183(12) 0.0168(12) -0.0031(10) 0.0052(10) -0.0010(10)
C12 0.0236(16) 0.0244(16) 0.0199(15) -0.0058(13) 0.0068(13) 0.0011(13)
C13 0.0244(17) 0.0298(17) 0.0192(15) -0.0003(13) 0.0079(13) -0.0012(14)
C14 0.0262(17) 0.0256(16) 0.0221(16) 0.0045(13) 0.0083(13) 0.0013(13)
C15 0.0238(16) 0.0180(14) 0.0184(15) 0.0004(11) 0.0049(12) 0.0001(12)
C16 0.0133(13) 0.0195(14) 0.0155(13) -0.0021(11) 0.0028(11) 0.0010(11)
C17 0.0122(12) 0.0127(12) 0.0144(13) -0.0011(10) 0.0040(10) -0.0006(10)
C18 0.0136(13) 0.0099(11) 0.0159(13) -0.0020(10) 0.0042(10) -0.0014(10)
N2 0.0156(12) 0.0180(12) 0.0142(12) 0.0003(9) 0.0029(9) 0.0000(9)
C19 0.0174(15) 0.0278(16) 0.0180(15) 0.0031(12) -0.0010(12) 0.0026(12)
N3 0.0135(11) 0.0183(12) 0.0149(12) 0.0003(9) 0.0038(9) -0.0003(9)
N4 0.0114(11) 0.0144(11) 0.0144(11) 0.0007(9) 0.0029(9) -0.0010(9)
C20 0.0151(13) 0.0126(12) 0.0133(13) 0.0016(10) 0.0033(10) -0.0010(10)
C21 0.0137(13) 0.0123(12) 0.0172(14) -0.0006(10) 0.0030(11) -0.0028(10)
C22 0.0162(14) 0.0156(13) 0.0156(13) 0.0001(11) 0.0018(11) 0.0001(11)
C23 0.0254(16) 0.0171(14) 0.0143(13) 0.0005(11) 0.0058(12) -0.0016(12)
C24 0.0227(16) 0.0179(14) 0.0191(15) 0.0005(11) 0.0106(12) -0.0001(12)
C25 0.0170(14) 0.0165(13) 0.0187(14) 0.0019(11) 0.0059(11) 0.0007(11)
N5 0.0182(13) 0.0145(11) 0.0194(13) -0.0005(10) 0.0014(10) 0.0000(10)
C26 0.0280(18) 0.0174(14) 0.0246(17) 0.0000(12) 0.0021(14) -0.0006(13)
C27 0.045(2) 0.0166(16) 0.040(2) -0.0037(15) 0.0044(18) -0.0074(15)
Ir2 0.01032(5) 0.01297(5) 0.01452(5) 0.00199(4) 0.00270(4) -0.00110(4)
C28 0.0111(13) 0.0233(15) 0.0202(15) 0.0065(12) 0.0001(11) 0.0009(11)
C29 0.0113(13) 0.0217(15) 0.0211(15) 0.0011(12) 0.0016(11) -0.0046(11)
C30 0.0104(13) 0.0184(14) 0.0239(15) 0.0054(12) 0.0044(11) -0.0014(10)
C31 0.0135(14) 0.0240(15) 0.0215(15) 0.0036(12) 0.0061(12) 0.0010(11)
C32 0.0106(13) 0.0211(14) 0.0261(16) 0.0035(12) 0.0056(12) 0.0037(11)
C33 0.0204(16) 0.0314(18) 0.0221(16) 0.0100(14) -0.0001(13) 0.0019(14)
C34 0.0176(15) 0.0270(17) 0.0291(18) -0.0062(14) 0.0003(13) -0.0070(13)
C35 0.0174(15) 0.0192(15) 0.0351(19) 0.0111(13) 0.0059(14) -0.0019(12)
C36 0.0211(16) 0.040(2) 0.0228(17) 0.0031(15) 0.0095(14) 0.0006(15)
C37 0.0292(19) 0.0238(17) 0.039(2) 0.0041(15) 0.0128(16) 0.0093(14)
C38 0.042(2) 0.0218(16) 0.0270(18) -0.0050(14) 0.0132(16) -0.0008(15)
N6 0.0200(13) 0.0263(14) 0.0162(13) -0.0009(11) 0.0031(10) 0.0010(11)
C39 0.0256(18) 0.0360(19) 0.0194(16) -0.0059(14) 0.0056(13) 0.0033(15)
C40 0.0269(18) 0.048(2) 0.0185(16) 0.0002(16) 0.0081(14) -0.0024(17)
C41 0.0262(18) 0.038(2) 0.0202(16) 0.0081(15) 0.0060(14) -0.0029(15)
C42 0.0224(16) 0.0270(16) 0.0162(14) 0.0033(12) 0.0022(12) -0.0008(13)
C43 0.0140(13) 0.0240(15) 0.0142(13) 0.0011(11) 0.0024(11) 0.0017(11)
C44 0.0141(13) 0.0148(12) 0.0145(13) 0.0018(10) 0.0021(10) 0.0002(10)
C45 0.0119(12) 0.0133(12) 0.0150(13) -0.0010(10) 0.0031(10) -0.0015(10)
N7 0.0156(12) 0.0184(12) 0.0160(12) -0.0004(10) 0.0012(10) 0.0012(10)
C46 0.0182(16) 0.0307(18) 0.0222(16) 0.0007(14) -0.0038(13) 0.0064(13)
N8 0.0125(11) 0.0180(12) 0.0180(12) -0.0008(10) 0.0020(10) 0.0011(9)
N9 0.0112(11) 0.0143(11) 0.0159(12) 0.0006(9) 0.0027(9) 0.0000(9)
C47 0.0141(13) 0.0119(12) 0.0138(13) 0.0004(10) 0.0030(10) -0.0014(10)
C48 0.0129(13) 0.0127(12) 0.0157(13) 0.0013(10) 0.0029(10) -0.0011(10)
C49 0.0191(15) 0.0183(14) 0.0170(14) 0.0027(11) 0.0028(12) -0.0008(11)
C50 0.0256(16) 0.0190(14) 0.0149(14) 0.0015(11) 0.0064(12) -0.0024(12)
C51 0.0246(16) 0.0163(13) 0.0220(15) -0.0018(12) 0.0115(13) -0.0023(12)
C52 0.0162(14) 0.0149(13) 0.0204(14) -0.0009(11) 0.0073(11) -0.0008(11)
N10 0.0183(13) 0.0139(11) 0.0192(12) 0.0012(9) 0.0065(10) -0.0008(9)
C53 0.0240(16) 0.0182(14) 0.0215(15) 0.0022(12) 0.0064(13) -0.0019(12)
C54 0.045(2) 0.0241(18) 0.036(2) -0.0013(16) 0.0090(18) -0.0155(17)
O1 0.061(2) 0.0205(13) 0.0428(18) -0.0022(12) 0.0198(16) -0.0005(13)
O2 0.0261(14) 0.0505(19) 0.0393(17) -0.0053(14) 0.0079(12) -0.0055(13)
O3 0.0500(19) 0.0364(16) 0.0298(15) 0.0069(12) 0.0173(14) 0.0036(14)
S1 0.0257(4) 0.0238(4) 0.0272(4) 0.0004(3) 0.0105(3) 0.0007(3)
C55 0.032(2) 0.034(2) 0.0274(18) -0.0017(16) 0.0121(15) 0.0018(16)
F1 0.0498(18) 0.0409(15) 0.076(2) -0.0161(15) 0.0313(16) 0.0026(13)
F2 0.0238(13) 0.084(2) 0.0523(17) -0.0088(16) 0.0090(12) -0.0090(14)
F3 0.0485(16) 0.072(2) 0.0322(14) 0.0067(13) 0.0216(12) -0.0046(15)
O4 0.0219(14) 0.0307(15) 0.072(2) -0.0071(15) 0.0151(15) -0.0040(11)
O5 0.0268(16) 0.0406(18) 0.099(3) -0.032(2) -0.0010(18) 0.0111(14)
O6 0.042(2) 0.177(5) 0.0248(17) -0.006(3) 0.0052(15) -0.016(3)
S2 0.0194(4) 0.0464(6) 0.0348(5) -0.0124(4) 0.0068(4) -0.0028(4)
C56 0.035(2) 0.0257(18) 0.035(2) 0.0054(16) 0.0026(17) -0.0019(15)
F4 0.0350(15) 0.0609(18) 0.0532(17) 0.0099(15) 0.0003(13) -0.0227(13)
F5 0.0598(19) 0.0597(18) 0.0373(15) -0.0078(13) 0.0200(14) 0.0098(15)
F6 0.069(2) 0.0236(13) 0.092(3) 0.0088(15) -0.0173(19) 0.0032(14)
O7 0.075(3) 0.0324(16) 0.0348(17) -0.0065(13) 0.0172(17) -0.0081(16)
O8 0.036(2) 0.076(3) 0.124(4) -0.058(3) -0.014(2) 0.021(2)
O9 0.230(7) 0.065(3) 0.068(3) -0.008(2) 0.094(4) -0.063(4)
S3 0.0376(5) 0.0225(4) 0.0440(6) -0.0062(4) 0.0172(5) -0.0053(4)
C57 0.045(3) 0.045(3) 0.033(2) -0.0035(19) 0.0002(19) 0.001(2)
F7 0.066(2) 0.085(3) 0.061(2) -0.041(2) -0.0066(17) 0.000(2)
F8 0.042(2) 0.124(4) 0.087(3) -0.034(3) -0.0051(19) 0.019(2)
F9 0.126(4) 0.105(3) 0.073(3) 0.016(2) 0.004(3) -0.080(3)
O10 0.073(2) 0.0430(18) 0.0311(16) 0.0030(14) 0.0200(16) 0.0249(17)
O11 0.039(2) 0.047(2) 0.102(4) -0.020(2) -0.008(2) 0.0013(17)
O12 0.120(4) 0.069(3) 0.053(2) 0.009(2) 0.054(3) -0.004(3)
S4 0.0413(6) 0.0338(5) 0.0349(5) -0.0023(4) 0.0086(4) -0.0011(4)
C58 0.050(3) 0.046(3) 0.035(2) 0.012(2) -0.009(2) -0.003(2)
F10 0.053(2) 0.083(3) 0.067(2) 0.0073(19) 0.0143(17) 0.0259(18)
F11 0.072(2) 0.078(3) 0.070(2) 0.010(2) -0.0221(19) -0.041(2)
F12 0.071(3) 0.062(2) 0.095(3) 0.043(2) -0.028(2) 0.0004(19)
C59 0.035(2) 0.046(2) 0.032(2) 0.0086(19) 0.0067(17) -0.0019(19)
C60 0.0275(18) 0.0274(17) 0.0281(18) 0.0003(14) 0.0054(15) 0.0007(14)
O13 0.0327(16) 0.0377(17) 0.051(2) 0.0063(14) -0.0047(14) 0.0005(13)
C61 0.051(3) 0.041(2) 0.043(3) 0.012(2) 0.004(2) -0.010(2)
C62 0.053(4) 0.086(5) 0.070(4) 0.008(4) 0.006(3) -0.002(3)
C63 0.041(3) 0.076(4) 0.037(3) -0.002(3) 0.001(2) 0.018(3)
O14 0.100(4) 0.162(6) 0.047(3) -0.002(3) -0.011(3) 0.026(4)
C64 0.135(9) 0.065(5) 0.271(15) 0.002(7) 0.134(10) -0.027(6)

loop_
_atom_type_symbol
_atom_type_description
_atom_type_scat_dispersion_real
_atom_type_scat_dispersion_imag
_atom_type_scat_source
C C 0.0033 0.0016 'International Tables Vol C Tables 4.2.6.8 and 6.1.1.4'
H H 0.0000 0.0000 'International Tables Vol C Tables 4.2.6.8 and 6.1.1.4'
N N 0.0061 0.0033 'International Tables Vol C Tables 4.2.6.8 and 6.1.1.4'
O O 0.0106 0.0060 'International Tables Vol C Tables 4.2.6.8 and 6.1.1.4'
F F 0.0171 0.0103 'International Tables Vol C Tables 4.2.6.8 and 6.1.1.4'
S S 0.1246 0.1234 'International Tables Vol C Tables 4.2.6.8 and 6.1.1.4'
Ir Ir -1.4442 7.9887 'International Tables Vol C Tables 4.2.6.8 and 6.1.1.4'

loop_
_geom_angle_atom_site_label_1
_geom_angle_atom_site_label_2
_geom_angle_atom_site_label_3
_geom_angle
N5 Ir1 C18 86.79(11)
N5 Ir1 C21 85.34(11)
C18 Ir1 C21 78.44(12)
N5 Ir1 C5 151.35(12)
C18 Ir1 C5 101.80(11)
C21 Ir1 C5 123.02(12)
N5 Ir1 C1 145.77(12)
C18 Ir1 C1 127.19(11)
C21 Ir1 C1 96.68(12)
C5 Ir1 C1 38.33(12)
N5 Ir1 C2 107.89(12)
C18 Ir1 C2 165.07(12)
C21 Ir1 C2 104.90(12)
C5 Ir1 C2 63.98(12)
C1 Ir1 C2 38.51(12)
N5 Ir1 C3 93.50(12)
C18 Ir1 C3 141.86(12)
C21 Ir1 C3 139.65(12)
C5 Ir1 C3 62.90(12)
C1 Ir1 C3 63.21(12)
C2 Ir1 C3 37.52(12)
N5 Ir1 C4 113.17(11)
C18 Ir1 C4 109.12(12)
C21 Ir1 C4 159.91(12)
C5 Ir1 C4 38.19(12)
C1 Ir1 C4 63.73(12)
C2 Ir1 C4 63.11(12)
C3 Ir1 C4 36.94(12)
C5 C1 C2 107.6(3)
C5 C1 C6 126.3(3)
C2 C1 C6 126.1(3)
C5 C1 Ir1 70.68(17)
C2 C1 Ir1 71.70(18)
C6 C1 Ir1 125.7(2)
C3 C2 C1 107.0(3)
C3 C2 C7 125.3(3)
C1 C2 C7 127.4(3)
C3 C2 Ir1 71.98(19)
C1 C2 Ir1 69.78(17)
C7 C2 Ir1 128.4(2)
C4 C3 C2 109.9(3)
C4 C3 C8 126.0(3)
C2 C3 C8 124.2(3)
C4 C3 Ir1 71.74(18)
C2 C3 Ir1 70.50(18)
C8 C3 Ir1 124.8(2)
C3 C4 C5 107.2(3)
C3 C4 C9 126.2(3)
C5 C4 C9 126.1(3)
C3 C4 Ir1 71.32(18)
C5 C4 Ir1 68.86(17)
C9 C4 Ir1 131.5(2)
C1 C5 C4 108.3(3)
C1 C5 C10 126.1(3)
C4 C5 C10 124.9(3)
C1 C5 Ir1 70.99(17)
C4 C5 Ir1 72.96(17)
C10 C5 Ir1 129.2(2)
C1 C6 H6A 109.5
C1 C6 H6B 109.5
H6A C6 H6B 109.5
C1 C6 H6C 109.5
H6A C6 H6C 109.5
H6B C6 H6C 109.5
C2 C7 H7A 109.5
C2 C7 H7B 109.5
H7A C7 H7B 109.5
C2 C7 H7C 109.5
H7A C7 H7C 109.5
H7B C7 H7C 109.5
C3 C8 H8A 109.5
C3 C8 H8B 109.5
H8A C8 H8B 109.5
C3 C8 H8C 109.5
H8A C8 H8C 109.5
H8B C8 H8C 109.5
C4 C9 H9A 109.5
C4 C9 H9B 109.5
H9A C9 H9B 109.5
C4 C9 H9C 109.5
H9A C9 H9C 109.5
H9B C9 H9C 109.5
C5 C10 H10A 109.5
C5 C10 H10B 109.5
H10A C10 H10B 109.5
C5 C10 H10C 109.5
H10A C10 H10C 109.5
H10B C10 H10C 109.5
N1 C11 H11A 109.5
N1 C11 H11B 109.5
H11A C11 H11B 109.5
N1 C11 H11C 109.5
H11A C11 H11C 109.5
H11B C11 H11C 109.5
C12 N1 C16 120.8(3)
C12 N1 C11 118.8(3)
C16 N1 C11 120.4(3)
N1 C12 C13 121.0(3)
N1 C12 H12 119.5
C13 C12 H12 119.5
C12 C13 C14 119.5(3)
C12 C13 H13 120.3
C14 C13 H13 120.3
C13 C14 C15 118.8(3)
C13 C14 H14 120.6
C15 C14 H14 120.6
C16 C15 C14 120.5(3)
C16 C15 H15 119.8
C14 C15 H15 119.8
N1 C16 C15 119.3(3)
N1 C16 C17 118.1(3)
C15 C16 C17 122.6(3)
N2 C17 C18 107.2(3)
N2 C17 C16 122.5(3)
C18 C17 C16 130.2(3)
N4 C18 C17 101.3(2)
N4 C18 Ir1 114.3(2)
C17 C18 Ir1 144.4(2)
N3 N2 C17 112.3(3)
N3 N2 C19 118.1(3)
C17 N2 C19 129.5(3)
N2 C19 H19A 109.5
N2 C19 H19B 109.5
H19A C19 H19B 109.5
N2 C19 H19C 109.5
H19A C19 H19C 109.5
H19B C19 H19C 109.5
N2 N3 N4 103.0(2)
N3 N4 C18 116.1(2)
N3 N4 C20 124.8(2)
C18 N4 C20 119.1(3)
C25 C20 C21 125.6(3)
C25 C20 N4 122.7(3)
C21 C20 N4 111.7(3)
C20 C21 C22 115.3(3)
C20 C21 Ir1 116.4(2)
C22 C21 Ir1 128.2(2)
C23 C22 C21 120.9(3)
C23 C22 H22 119.6
C21 C22 H22 119.6
C22 C23 C24 121.5(3)
C22 C23 H23 119.3
C24 C23 H23 119.3
C25 C24 C23 119.3(3)
C25 C24 H24 120.3
C23 C24 H24 120.3
C20 C25 C24 117.5(3)
C20 C25 H25 121.3
C24 C25 H25 121.3
C26 N5 Ir1 178.2(3)
N5 C26 C27 177.7(4)
C26 C27 H27A 109.5
C26 C27 H27B 109.5
H27A C27 H27B 109.5
C26 C27 H27C 109.5
H27A C27 H27C 109.5
H27B C27 H27C 109.5
N10 Ir2 C45 86.10(11)
N10 Ir2 C48 82.11(11)
C45 Ir2 C48 78.43(12)
N10 Ir2 C30 153.55(12)
C45 Ir2 C30 100.82(12)
C48 Ir2 C30 124.21(12)
N10 Ir2 C29 147.65(12)
C45 Ir2 C29 125.53(12)
C48 Ir2 C29 96.68(12)
C30 Ir2 C29 38.81(12)
N10 Ir2 C28 110.13(12)
C45 Ir2 C28 163.74(12)
C48 Ir2 C28 103.91(12)
C30 Ir2 C28 64.31(12)
C29 Ir2 C28 38.53(12)
N10 Ir2 C32 95.97(12)
C45 Ir2 C32 143.03(12)
C48 Ir2 C32 138.49(12)
C30 Ir2 C32 63.25(12)
C29 Ir2 C32 63.71(13)
C28 Ir2 C32 37.90(13)
N10 Ir2 C31 115.44(12)
C45 Ir2 C31 109.63(12)
C48 Ir2 C31 160.58(13)
C30 Ir2 C31 38.17(12)
C29 Ir2 C31 64.11(13)
C28 Ir2 C31 63.39(12)
C32 Ir2 C31 37.10(12)
C32 C28 C29 107.3(3)
C32 C28 C33 125.5(3)
C29 C28 C33 126.9(3)
C32 C28 Ir2 71.71(18)
C29 C28 Ir2 69.67(17)
C33 C28 Ir2 129.1(2)
C30 C29 C28 107.3(3)
C30 C29 C34 125.6(3)
C28 C29 C34 127.1(3)
C30 C29 Ir2 70.21(17)
C28 C29 Ir2 71.79(18)
C34 C29 Ir2 125.1(2)
C31 C30 C29 108.6(3)
C31 C30 C35 125.1(3)
C29 C30 C35 125.7(3)
C31 C30 Ir2 73.60(18)
C29 C30 Ir2 70.97(17)
C35 C30 Ir2 128.1(2)
C32 C31 C30 107.1(3)
C32 C31 C36 126.6(3)
C30 C31 C36 125.9(3)
C32 C31 Ir2 70.86(18)
C30 C31 Ir2 68.23(17)
C36 C31 Ir2 131.5(2)
C31 C32 C28 109.6(3)
C31 C32 C37 126.8(3)
C28 C32 C37 123.6(3)
C31 C32 Ir2 72.04(18)
C28 C32 Ir2 70.39(17)
C37 C32 Ir2 123.8(2)
C28 C33 H33A 109.5
C28 C33 H33B 109.5
H33A C33 H33B 109.5
C28 C33 H33C 109.5
H33A C33 H33C 109.5
H33B C33 H33C 109.5
C29 C34 H34A 109.5
C29 C34 H34B 109.5
H34A C34 H34B 109.5
C29 C34 H34C 109.5
H34A C34 H34C 109.5
H34B C34 H34C 109.5
C30 C35 H35A 109.5
C30 C35 H35B 109.5
H35A C35 H35B 109.5
C30 C35 H35C 109.5
H35A C35 H35C 109.5
H35B C35 H35C 109.5
C31 C36 H36A 109.5
C31 C36 H36B 109.5
H36A C36 H36B 109.5
C31 C36 H36C 109.5
H36A C36 H36C 109.5
H36B C36 H36C 109.5
C32 C37 H37A 109.5
C32 C37 H37B 109.5
H37A C37 H37B 109.5
C32 C37 H37C 109.5
H37A C37 H37C 109.5
H37B C37 H37C 109.5
N6 C38 H38A 109.5
N6 C38 H38B 109.5
H38A C38 H38B 109.5
N6 C38 H38C 109.5
H38A C38 H38C 109.5
H38B C38 H38C 109.5
C39 N6 C43 120.5(3)
C39 N6 C38 119.2(3)
C43 N6 C38 120.3(3)
N6 C39 C40 121.4(4)
N6 C39 H39 119.3
C40 C39 H39 119.3
C39 C40 C41 119.4(3)
C39 C40 H40 120.3
C41 C40 H40 120.3
C40 C41 C42 118.3(3)
C40 C41 H41 120.8
C42 C41 H41 120.8
C43 C42 C41 120.7(3)
C43 C42 H42 119.7
C41 C42 H42 119.7
N6 C43 C42 119.6(3)
N6 C43 C44 117.6(3)
C42 C43 C44 122.7(3)
N7 C44 C45 107.5(3)
N7 C44 C43 122.6(3)
C45 C44 C43 129.9(3)
N9 C45 C44 100.9(3)
N9 C45 Ir2 114.7(2)
C44 C45 Ir2 144.3(2)
N8 N7 C44 112.3(3)
N8 N7 C46 118.4(3)
C44 N7 C46 129.1(3)
N7 C46 H46A 109.5
N7 C46 H46B 109.5
H46A C46 H46B 109.5
N7 C46 H46C 109.5
H46A C46 H46C 109.5
H46B C46 H46C 109.5
N7 N8 N9 102.9(2)
N8 N9 C45 116.4(3)
N8 N9 C47 124.8(3)
C45 N9 C47 118.8(3)
C52 C47 C48 125.4(3)
C52 C47 N9 122.9(3)
C48 C47 N9 111.6(3)
C47 C48 C49 115.5(3)
C47 C48 Ir2 116.4(2)
C49 C48 Ir2 127.7(2)
C48 C49 C50 120.8(3)
C48 C49 H49 119.6
C50 C49 H49 119.6
C51 C50 C49 121.0(3)
C51 C50 H50 119.5
C49 C50 H50 119.5
C50 C51 C52 120.0(3)
C50 C51 H51 120.0
C52 C51 H51 120.0
C47 C52 C51 117.3(3)
C47 C52 H52 121.3
C51 C52 H52 121.3
C53 N10 Ir2 173.2(3)
N10 C53 C54 178.5(4)
C53 C54 H54A 109.5
C53 C54 H54B 109.5
H54A C54 H54B 109.5
C53 C54 H54C 109.5
H54A C54 H54C 109.5
H54B C54 H54C 109.5
O1 S1 O2 117.0(2)
O1 S1 O3 114.5(2)
O2 S1 O3 114.0(2)
O1 S1 C55 103.0(2)
O2 S1 C55 102.02(19)
O3 S1 C55 103.68(19)
F1 C55 F3 108.5(4)
F1 C55 F2 106.4(4)
F3 C55 F2 107.1(3)
F1 C55 S1 112.6(3)
F3 C55 S1 111.2(3)
F2 C55 S1 110.9(3)
O5 S2 O6 116.5(3)
O5 S2 O4 116.6(2)
O6 S2 O4 113.8(2)
O5 S2 C56 103.2(2)
O6 S2 C56 101.0(3)
O4 S2 C56 102.6(2)
F6 C56 F5 105.2(4)
F6 C56 F4 109.4(4)
F5 C56 F4 106.6(3)
F6 C56 S2 112.7(3)
F5 C56 S2 111.3(3)
F4 C56 S2 111.2(3)
O8 S3 O9 121.1(4)
O8 S3 O7 112.7(3)
O9 S3 O7 114.1(3)
O8 S3 C57 99.2(2)
O9 S3 C57 102.1(3)
O7 S3 C57 104.0(2)
F8 C57 F9 106.6(5)
F8 C57 F7 107.2(4)
F9 C57 F7 108.5(5)
F8 C57 S3 113.8(4)
F9 C57 S3 109.9(3)
F7 C57 S3 110.6(4)
O11 S4 O12 117.6(3)
O11 S4 O10 114.3(3)
O12 S4 O10 114.2(2)
O11 S4 C58 102.2(2)
O12 S4 C58 103.5(3)
O10 S4 C58 102.2(2)
F11 C58 F10 107.7(5)
F11 C58 F12 107.6(4)
F10 C58 F12 108.1(5)
F11 C58 S4 111.5(4)
F10 C58 S4 111.3(3)
F12 C58 S4 110.4(4)
C60 C59 H59A 109.5
C60 C59 H59B 109.5
H59A C59 H59B 109.5
C60 C59 H59C 109.5
H59A C59 H59C 109.5
H59B C59 H59C 109.5
O13 C60 C61 122.2(4)
O13 C60 C59 121.3(4)
C61 C60 C59 116.5(4)
C60 C61 H61A 109.5
C60 C61 H61B 109.5
H61A C61 H61B 109.5
C60 C61 H61C 109.5
H61A C61 H61C 109.5
H61B C61 H61C 109.5
C63 C62 H62A 109.5
C63 C62 H62B 109.5
H62A C62 H62B 109.5
C63 C62 H62C 109.5
H62A C62 H62C 109.5
H62B C62 H62C 109.5
O14 C63 C64 121.5(8)
O14 C63 C62 119.9(7)
C64 C63 C62 118.6(7)
C63 C64 H64A 109.5
C63 C64 H64B 109.5
H64A C64 H64B 109.5
C63 C64 H64C 109.5
H64A C64 H64C 109.5
H64B C64 H64C 109.5

loop_
_geom_bond_atom_site_label_1
_geom_bond_atom_site_label_2
_geom_bond_distance
Ir1 N5 2.035(3)
Ir1 C18 2.039(3)
Ir1 C21 2.070(3)
Ir1 C5 2.186(3)
Ir1 C1 2.190(3)
Ir1 C2 2.216(3)
Ir1 C3 2.235(3)
Ir1 C4 2.241(3)
C1 C5 1.436(4)
C1 C2 1.453(4)
C1 C6 1.501(5)
C2 C3 1.431(5)
C2 C7 1.497(5)
C3 C4 1.418(5)
C3 C8 1.493(5)
C4 C5 1.449(4)
C4 C9 1.501(5)
C5 C10 1.496(4)
C6 H6A 0.9800
C6 H6B 0.9800
C6 H6C 0.9800
C7 H7A 0.9800
C7 H7B 0.9800
C7 H7C 0.9800
C8 H8A 0.9800
C8 H8B 0.9800
C8 H8C 0.9800
C9 H9A 0.9800
C9 H9B 0.9800
C9 H9C 0.9800
C10 H10A 0.9800
C10 H10B 0.9800
C10 H10C 0.9800
C11 N1 1.482(4)
C11 H11A 0.9800
C11 H11B 0.9800
C11 H11C 0.9800
N1 C12 1.350(4)
N1 C16 1.361(4)
C12 C13 1.377(5)
C12 H12 0.9500
C13 C14 1.379(5)
C13 H13 0.9500
C14 C15 1.393(5)
C14 H14 0.9500
C15 C16 1.380(4)
C15 H15 0.9500
C16 C17 1.481(4)
C17 N2 1.373(4)
C17 C18 1.392(4)
C18 N4 1.373(4)
N2 N3 1.317(4)
N2 C19 1.465(4)
C19 H19A 0.9800
C19 H19B 0.9800
C19 H19C 0.9800
N3 N4 1.324(4)
N4 C20 1.412(4)
C20 C25 1.387(4)
C20 C21 1.396(4)
C21 C22 1.405(4)
C22 C23 1.393(4)
C22 H22 0.9500
C23 C24 1.396(5)
C23 H23 0.9500
C24 C25 1.394(4)
C24 H24 0.9500
C25 H25 0.9500
N5 C26 1.138(4)
C26 C27 1.458(5)
C27 H27A 0.9800
C27 H27B 0.9800
C27 H27C 0.9800
Ir2 N10 2.032(3)
Ir2 C45 2.035(3)
Ir2 C48 2.068(3)
Ir2 C30 2.170(3)
Ir2 C29 2.180(3)
Ir2 C28 2.208(3)
Ir2 C32 2.226(3)
Ir2 C31 2.241(3)
C28 C32 1.440(5)
C28 C29 1.448(5)
C28 C33 1.500(5)
C29 C30 1.445(5)
C29 C34 1.497(5)
C30 C31 1.444(5)
C30 C35 1.497(4)
C31 C32 1.421(5)
C31 C36 1.495(5)
C32 C37 1.498(5)
C33 H33A 0.9800
C33 H33B 0.9800
C33 H33C 0.9800
C34 H34A 0.9800
C34 H34B 0.9800
C34 H34C 0.9800
C35 H35A 0.9800
C35 H35B 0.9800
C35 H35C 0.9800
C36 H36A 0.9800
C36 H36B 0.9800
C36 H36C 0.9800
C37 H37A 0.9800
C37 H37B 0.9800
C37 H37C 0.9800
C38 N6 1.483(5)
C38 H38A 0.9800
C38 H38B 0.9800
C38 H38C 0.9800
N6 C39 1.349(4)
N6 C43 1.354(4)
C39 C40 1.380(6)
C39 H39 0.9500
C40 C41 1.381(6)
C40 H40 0.9500
C41 C42 1.396(5)
C41 H41 0.9500
C42 C43 1.382(5)
C42 H42 0.9500
C43 C44 1.474(4)
C44 N7 1.368(4)
C44 C45 1.394(4)
C45 N9 1.368(4)
N7 N8 1.316(4)
N7 C46 1.463(4)
C46 H46A 0.9800
C46 H46B 0.9800
C46 H46C 0.9800
N8 N9 1.324(4)
N9 C47 1.420(4)
C47 C52 1.380(4)
C47 C48 1.396(4)
C48 C49 1.400(4)
C49 C50 1.403(5)
C49 H49 0.9500
C50 C51 1.381(5)
C50 H50 0.9500
C51 C52 1.396(5)
C51 H51 0.9500
C52 H52 0.9500
N10 C53 1.132(4)
C53 C54 1.453(5)
C54 H54A 0.9800
C54 H54B 0.9800
C54 H54C 0.9800
O1 S1 1.437(3)
O2 S1 1.441(3)
O3 S1 1.445(3)
S1 C55 1.814(4)
C55 F1 1.326(5)
C55 F3 1.337(5)
C55 F2 1.356(5)
O4 S2 1.442(3)
O5 S2 1.427(4)
O6 S2 1.441(4)
S2 C56 1.814(4)
C56 F6 1.325(5)
C56 F5 1.338(5)
C56 F4 1.339(5)
O7 S3 1.435(3)
O8 S3 1.411(4)
O9 S3 1.427(4)
S3 C57 1.839(5)
C57 F8 1.293(6)
C57 F9 1.324(6)
C57 F7 1.326(6)
O10 S4 1.442(4)
O11 S4 1.421(4)
O12 S4 1.442(4)
S4 C58 1.825(6)
C58 F11 1.324(6)
C58 F10 1.334(6)
C58 F12 1.336(6)
C59 C60 1.507(6)
C59 H59A 0.9800
C59 H59B 0.9800
C59 H59C 0.9800
C60 O13 1.207(5)
C60 C61 1.489(6)
C61 H61A 0.9800
C61 H61B 0.9800
C61 H61C 0.9800
C62 C63 1.479(8)
C62 H62A 0.9800
C62 H62B 0.9800
C62 H62C 0.9800
C63 O14 1.191(7)
C63 C64 1.431(10)
C64 H64A 0.9800
C64 H64B 0.9800
C64 H64C 0.9800

loop_
_geom_torsion_atom_site_label_1
_geom_torsion_atom_site_label_2
_geom_torsion_atom_site_label_3
_geom_torsion_atom_site_label_4
_geom_torsion
N5 Ir1 C1 C5 -131.0(2)
C18 Ir1 C1 C5 56.9(2)
C21 Ir1 C1 C5 137.44(18)
C2 Ir1 C1 C5 -117.0(3)
C3 Ir1 C1 C5 -79.38(19)
C4 Ir1 C1 C5 -37.91(18)
N5 Ir1 C1 C2 -14.1(3)
C18 Ir1 C1 C2 173.88(18)
C21 Ir1 C1 C2 -105.6(2)
C5 Ir1 C1 C2 117.0(3)
C3 Ir1 C1 C2 37.59(18)
C4 Ir1 C1 C2 79.1(2)
N5 Ir1 C1 C6 107.7(3)
C18 Ir1 C1 C6 -64.4(3)
C21 Ir1 C1 C6 16.1(3)
C5 Ir1 C1 C6 -121.3(4)
C2 Ir1 C1 C6 121.7(4)
C3 Ir1 C1 C6 159.3(3)
C4 Ir1 C1 C6 -159.2(3)
C5 C1 C2 C3 -0.8(3)
C6 C1 C2 C3 176.0(3)
Ir1 C1 C2 C3 -62.8(2)
C5 C1 C2 C7 -174.6(3)
C6 C1 C2 C7 2.2(5)
Ir1 C1 C2 C7 123.5(3)
C5 C1 C2 Ir1 61.9(2)
C6 C1 C2 Ir1 -121.3(3)
N5 Ir1 C2 C3 -71.6(2)
C18 Ir1 C2 C3 97.4(5)
C21 Ir1 C2 C3 -161.50(18)
C5 Ir1 C2 C3 78.7(2)
C1 Ir1 C2 C3 116.6(3)
C4 Ir1 C2 C3 35.81(18)
N5 Ir1 C2 C1 171.74(18)
C18 Ir1 C2 C1 -19.2(6)
C21 Ir1 C2 C1 81.9(2)
C5 Ir1 C2 C1 -37.96(18)
C3 Ir1 C2 C1 -116.6(3)
C4 Ir1 C2 C1 -80.8(2)
N5 Ir1 C2 C7 49.5(3)
C18 Ir1 C2 C7 -141.5(4)
C21 Ir1 C2 C7 -40.4(3)
C5 Ir1 C2 C7 -160.2(4)
C1 Ir1 C2 C7 -122.2(4)
C3 Ir1 C2 C7 121.1(4)
C4 Ir1 C2 C7 157.0(4)
C1 C2 C3 C4 0.1(4)
C7 C2 C3 C4 174.0(3)
Ir1 C2 C3 C4 -61.2(2)
C1 C2 C3 C8 -179.2(3)
C7 C2 C3 C8 -5.3(5)
Ir1 C2 C3 C8 119.4(3)
C1 C2 C3 Ir1 61.3(2)
C7 C2 C3 Ir1 -124.8(3)
N5 Ir1 C3 C4 -125.1(2)
C18 Ir1 C3 C4 -35.8(3)
C21 Ir1 C3 C4 148.0(2)
C5 Ir1 C3 C4 37.95(19)
C1 Ir1 C3 C4 81.2(2)
C2 Ir1 C3 C4 119.7(3)
N5 Ir1 C3 C2 115.19(19)
C18 Ir1 C3 C2 -155.56(19)
C21 Ir1 C3 C2 28.3(3)
C5 Ir1 C3 C2 -81.8(2)
C1 Ir1 C3 C2 -38.59(19)
C4 Ir1 C3 C2 -119.7(3)
N5 Ir1 C3 C8 -3.5(3)
C18 Ir1 C3 C8 85.8(3)
C21 Ir1 C3 C8 -90.4(3)
C5 Ir1 C3 C8 159.5(3)
C1 Ir1 C3 C8 -157.3(3)
C2 Ir1 C3 C8 -118.7(4)
C4 Ir1 C3 C8 121.6(4)
C2 C3 C4 C5 0.7(4)
C8 C3 C4 C5 180.0(3)
Ir1 C3 C4 C5 -59.8(2)
C2 C3 C4 C9 -171.3(3)
C8 C3 C4 C9 8.0(5)
Ir1 C3 C4 C9 128.2(3)
C2 C3 C4 Ir1 60.5(2)
C8 C3 C4 Ir1 -120.2(3)
N5 Ir1 C4 C3 62.7(2)
C18 Ir1 C4 C3 157.51(19)
C21 Ir1 C4 C3 -93.2(4)
C5 Ir1 C4 C3 -117.7(3)
C1 Ir1 C4 C3 -79.6(2)
C2 Ir1 C4 C3 -36.36(19)
N5 Ir1 C4 C5 -179.61(18)
C18 Ir1 C4 C5 -84.8(2)
C21 Ir1 C4 C5 24.5(4)
C1 Ir1 C4 C5 38.05(18)
C2 Ir1 C4 C5 81.3(2)
C3 Ir1 C4 C5 117.7(3)
N5 Ir1 C4 C9 -59.5(3)
C18 Ir1 C4 C9 35.3(3)
C21 Ir1 C4 C9 144.6(4)
C5 Ir1 C4 C9 120.1(4)
C1 Ir1 C4 C9 158.1(4)
C2 Ir1 C4 C9 -158.6(4)
C3 Ir1 C4 C9 -122.2(4)
C2 C1 C5 C4 1.3(3)
C6 C1 C5 C4 -175.5(3)
Ir1 C1 C5 C4 63.8(2)
C2 C1 C5 C10 172.2(3)
C6 C1 C5 C10 -4.6(5)
Ir1 C1 C5 C10 -125.2(3)
C2 C1 C5 Ir1 -62.6(2)
C6 C1 C5 Ir1 120.6(3)
C3 C4 C5 C1 -1.2(3)
C9 C4 C5 C1 170.8(3)
Ir1 C4 C5 C1 -62.6(2)
C3 C4 C5 C10 -172.3(3)
C9 C4 C5 C10 -0.3(5)
Ir1 C4 C5 C10 126.3(3)
C3 C4 C5 Ir1 61.4(2)
C9 C4 C5 Ir1 -126.7(3)
N5 Ir1 C5 C1 117.7(3)
C18 Ir1 C5 C1 -137.02(18)
C21 Ir1 C5 C1 -53.2(2)
C2 Ir1 C5 C1 38.14(18)
C3 Ir1 C5 C1 80.3(2)
C4 Ir1 C5 C1 117.0(3)
N5 Ir1 C5 C4 0.8(3)
C18 Ir1 C5 C4 106.01(19)
C21 Ir1 C5 C4 -170.22(18)
C1 Ir1 C5 C4 -117.0(3)
C2 Ir1 C5 C4 -78.8(2)
C3 Ir1 C5 C4 -36.71(18)
N5 Ir1 C5 C10 -120.8(3)
C18 Ir1 C5 C10 -15.5(3)
C21 Ir1 C5 C10 68.3(3)
C1 Ir1 C5 C10 121.5(4)
C2 Ir1 C5 C10 159.7(3)
C3 Ir1 C5 C10 -158.2(3)
C4 Ir1 C5 C10 -121.5(4)
C16 N1 C12 C13 0.2(5)
C11 N1 C12 C13 -179.3(4)
N1 C12 C13 C14 1.3(6)
C12 C13 C14 C15 -1.4(5)
C13 C14 C15 C16 0.1(5)
C12 N1 C16 C15 -1.5(5)
C11 N1 C16 C15 178.0(3)
C12 N1 C16 C17 176.3(3)
C11 N1 C16 C17 -4.2(5)
C14 C15 C16 N1 1.4(5)
C14 C15 C16 C17 -176.4(3)
N1 C16 C17 N2 109.4(3)
C15 C16 C17 N2 -72.9(4)
N1 C16 C17 C18 -74.2(4)
C15 C16 C17 C18 103.6(4)
N2 C17 C18 N4 -0.6(3)
C16 C17 C18 N4 -177.4(3)
N2 C17 C18 Ir1 -178.7(3)
C16 C17 C18 Ir1 4.4(6)
N5 Ir1 C18 N4 -84.6(2)
C21 Ir1 C18 N4 1.3(2)
C5 Ir1 C18 N4 123.0(2)
C1 Ir1 C18 N4 91.0(2)
C2 Ir1 C18 N4 105.9(5)
C3 Ir1 C18 N4 -176.15(19)
C4 Ir1 C18 N4 162.0(2)
N5 Ir1 C18 C17 93.5(4)
C21 Ir1 C18 C17 179.3(4)
C5 Ir1 C18 C17 -58.9(4)
C1 Ir1 C18 C17 -91.0(4)
C2 Ir1 C18 C17 -76.1(6)
C3 Ir1 C18 C17 1.9(5)
C4 Ir1 C18 C17 -20.0(4)
C18 C17 N2 N3 0.6(3)
C16 C17 N2 N3 177.7(3)
C18 C17 N2 C19 177.4(3)
C16 C17 N2 C19 -5.4(5)
C17 N2 N3 N4 -0.3(3)
C19 N2 N3 N4 -177.5(3)
N2 N3 N4 C18 -0.1(3)
N2 N3 N4 C20 179.6(3)
C17 C18 N4 N3 0.5(3)
Ir1 C18 N4 N3 179.3(2)
C17 C18 N4 C20 -179.3(2)
Ir1 C18 N4 C20 -0.5(3)
N3 N4 C20 C25 -2.1(5)
C18 N4 C20 C25 177.7(3)
N3 N4 C20 C21 179.1(3)
C18 N4 C20 C21 -1.2(4)
C25 C20 C21 C22 -0.4(4)
N4 C20 C21 C22 178.5(3)
C25 C20 C21 Ir1 -176.5(2)
N4 C20 C21 Ir1 2.3(3)
N5 Ir1 C21 C20 85.6(2)
C18 Ir1 C21 C20 -2.0(2)
C5 Ir1 C21 C20 -98.7(2)
C1 Ir1 C21 C20 -128.7(2)
C2 Ir1 C21 C20 -167.1(2)
C3 Ir1 C21 C20 175.6(2)
C4 Ir1 C21 C20 -116.5(4)
N5 Ir1 C21 C22 -90.0(3)
C18 Ir1 C21 C22 -177.6(3)
C5 Ir1 C21 C22 85.7(3)
C1 Ir1 C21 C22 55.7(3)
C2 Ir1 C21 C22 17.3(3)
C3 Ir1 C21 C22 0.0(4)
C4 Ir1 C21 C22 67.9(5)
C20 C21 C22 C23 0.1(4)
Ir1 C21 C22 C23 175.8(2)
C21 C22 C23 C24 0.1(5)
C22 C23 C24 C25 0.0(5)
C21 C20 C25 C24 0.4(5)
N4 C20 C25 C24 -178.3(3)
C23 C24 C25 C20 -0.2(5)
N10 Ir2 C28 C32 73.1(2)
C45 Ir2 C28 C32 -103.9(4)
C48 Ir2 C28 C32 159.68(18)
C30 Ir2 C28 C32 -78.7(2)
C29 Ir2 C28 C32 -117.1(3)
C31 Ir2 C28 C32 -36.03(19)
N10 Ir2 C28 C29 -169.76(18)
C45 Ir2 C28 C29 13.2(5)
C48 Ir2 C28 C29 -83.2(2)
C30 Ir2 C28 C29 38.38(19)
C32 Ir2 C28 C29 117.1(3)
C31 Ir2 C28 C29 81.1(2)
N10 Ir2 C28 C33 -48.1(3)
C45 Ir2 C28 C33 134.8(4)
C48 Ir2 C28 C33 38.4(3)
C30 Ir2 C28 C33 160.0(4)
C29 Ir2 C28 C33 121.6(4)
C32 Ir2 C28 C33 -121.2(4)
C31 Ir2 C28 C33 -157.3(4)
C32 C28 C29 C30 0.7(3)
C33 C28 C29 C30 174.2(3)
Ir2 C28 C29 C30 -61.6(2)
C32 C28 C29 C34 -177.1(3)
C33 C28 C29 C34 -3.6(5)
Ir2 C28 C29 C34 120.6(3)
C32 C28 C29 Ir2 62.3(2)
C33 C28 C29 Ir2 -124.2(3)
N10 Ir2 C29 C30 135.0(2)
C45 Ir2 C29 C30 -58.7(2)
C48 Ir2 C29 C30 -139.23(19)
C28 Ir2 C29 C30 116.8(3)
C32 Ir2 C29 C30 79.2(2)
C31 Ir2 C29 C30 37.74(18)
N10 Ir2 C29 C28 18.2(3)
C45 Ir2 C29 C28 -175.50(18)
C48 Ir2 C29 C28 104.0(2)
C30 Ir2 C29 C28 -116.8(3)
C32 Ir2 C29 C28 -37.57(19)
C31 Ir2 C29 C28 -79.1(2)
N10 Ir2 C29 C34 -104.8(3)
C45 Ir2 C29 C34 61.5(3)
C48 Ir2 C29 C34 -19.0(3)
C30 Ir2 C29 C34 120.2(4)
C28 Ir2 C29 C34 -123.0(4)
C32 Ir2 C29 C34 -160.5(3)
C31 Ir2 C29 C34 158.0(3)
C28 C29 C30 C31 -1.8(3)
C34 C29 C30 C31 176.0(3)
Ir2 C29 C30 C31 -64.4(2)
C28 C29 C30 C35 -173.6(3)
C34 C29 C30 C35 4.3(5)
Ir2 C29 C30 C35 123.8(3)
C28 C29 C30 Ir2 62.6(2)
C34 C29 C30 Ir2 -119.5(3)
N10 Ir2 C30 C31 -4.8(4)
C45 Ir2 C30 C31 -108.06(19)
C48 Ir2 C30 C31 168.65(18)
C29 Ir2 C30 C31 117.0(3)
C28 Ir2 C30 C31 78.9(2)
C32 Ir2 C30 C31 36.48(19)
N10 Ir2 C30 C29 -121.8(3)
C45 Ir2 C30 C29 134.94(19)
C48 Ir2 C30 C29 51.6(2)
C28 Ir2 C30 C29 -38.10(19)
C32 Ir2 C30 C29 -80.5(2)
C31 Ir2 C30 C29 -117.0(3)
N10 Ir2 C30 C35 117.3(3)
C45 Ir2 C30 C35 14.1(3)
C48 Ir2 C30 C35 -69.2(3)
C29 Ir2 C30 C35 -120.9(4)
C28 Ir2 C30 C35 -159.0(4)
C32 Ir2 C30 C35 158.6(4)
C31 Ir2 C30 C35 122.1(4)
C29 C30 C31 C32 2.3(4)
C35 C30 C31 C32 174.1(3)
Ir2 C30 C31 C32 -60.5(2)
C29 C30 C31 C36 -170.9(3)
C35 C30 C31 C36 0.9(5)
Ir2 C30 C31 C36 126.3(3)
C29 C30 C31 Ir2 62.7(2)
C35 C30 C31 Ir2 -125.4(3)
N10 Ir2 C31 C32 -64.0(2)
C45 Ir2 C31 C32 -159.2(2)
C48 Ir2 C31 C32 89.0(4)
C30 Ir2 C31 C32 118.3(3)
C29 Ir2 C31 C32 80.0(2)
C28 Ir2 C31 C32 36.8(2)
N10 Ir2 C31 C30 177.62(18)
C45 Ir2 C31 C30 82.5(2)
C48 Ir2 C31 C30 -29.3(4)
C29 Ir2 C31 C30 -38.37(19)
C28 Ir2 C31 C30 -81.5(2)
C32 Ir2 C31 C30 -118.3(3)
N10 Ir2 C31 C36 58.3(4)
C45 Ir2 C31 C36 -36.9(4)
C48 Ir2 C31 C36 -148.7(4)
C30 Ir2 C31 C36 -119.3(4)
C29 Ir2 C31 C36 -157.7(4)
C28 Ir2 C31 C36 159.1(4)
C32 Ir2 C31 C36 122.3(4)
C30 C31 C32 C28 -1.9(4)
C36 C31 C32 C28 171.3(3)
Ir2 C31 C32 C28 -60.7(2)
C30 C31 C32 C37 178.0(3)
C36 C31 C32 C37 -8.9(6)
Ir2 C31 C32 C37 119.2(3)
C30 C31 C32 Ir2 58.8(2)
C36 C31 C32 Ir2 -128.1(3)
C29 C28 C32 C31 0.8(4)
C33 C28 C32 C31 -172.9(3)
Ir2 C28 C32 C31 61.7(2)
C29 C28 C32 C37 -179.1(3)
C33 C28 C32 C37 7.3(5)
Ir2 C28 C32 C37 -118.2(3)
C29 C28 C32 Ir2 -60.9(2)
C33 C28 C32 Ir2 125.4(3)
N10 Ir2 C32 C31 125.3(2)
C45 Ir2 C32 C31 33.8(3)
C48 Ir2 C32 C31 -149.9(2)
C30 Ir2 C32 C31 -37.5(2)
C29 Ir2 C32 C31 -81.1(2)
C28 Ir2 C32 C31 -119.3(3)
N10 Ir2 C32 C28 -115.40(19)
C45 Ir2 C32 C28 153.1(2)
C48 Ir2 C32 C28 -30.6(3)
C30 Ir2 C32 C28 81.8(2)
C29 Ir2 C32 C28 38.20(19)
C31 Ir2 C32 C28 119.3(3)
N10 Ir2 C32 C37 2.5(3)
C45 Ir2 C32 C37 -88.9(3)
C48 Ir2 C32 C37 87.4(3)
C30 Ir2 C32 C37 -160.3(3)
C29 Ir2 C32 C37 156.1(3)
C28 Ir2 C32 C37 117.9(4)
C31 Ir2 C32 C37 -122.7(4)
C43 N6 C39 C40 -0.2(5)
C38 N6 C39 C40 178.7(4)
N6 C39 C40 C41 -1.1(6)
C39 C40 C41 C42 1.1(6)
C40 C41 C42 C43 0.3(5)
C39 N6 C43 C42 1.5(5)
C38 N6 C43 C42 -177.3(3)
C39 N6 C43 C44 -177.3(3)
C38 N6 C43 C44 3.9(5)
C41 C42 C43 N6 -1.6(5)
C41 C42 C43 C44 177.2(3)
N6 C43 C44 N7 -107.3(4)
C42 C43 C44 N7 73.9(4)
N6 C43 C44 C45 75.4(4)
C42 C43 C44 C45 -103.4(4)
N7 C44 C45 N9 0.0(3)
C43 C44 C45 N9 177.6(3)
N7 C44 C45 Ir2 175.9(3)
C43 C44 C45 Ir2 -6.5(6)
N10 Ir2 C45 N9 81.0(2)
C48 Ir2 C45 N9 -1.7(2)
C30 Ir2 C45 N9 -124.8(2)
C29 Ir2 C45 N9 -91.7(2)
C28 Ir2 C45 N9 -101.8(5)
C32 Ir2 C45 N9 175.8(2)
C31 Ir2 C45 N9 -163.4(2)
N10 Ir2 C45 C44 -94.6(4)
C48 Ir2 C45 C44 -177.3(4)
C30 Ir2 C45 C44 59.6(4)
C29 Ir2 C45 C44 92.7(4)
C28 Ir2 C45 C44 82.6(6)
C32 Ir2 C45 C44 0.2(5)
C31 Ir2 C45 C44 21.1(4)
C45 C44 N7 N8 -0.1(4)
C43 C44 N7 N8 -178.0(3)
C45 C44 N7 C46 -174.6(3)
C43 C44 N7 C46 7.5(5)
C44 N7 N8 N9 0.2(3)
C46 N7 N8 N9 175.4(3)
N7 N8 N9 C45 -0.3(3)
N7 N8 N9 C47 -177.9(3)
C44 C45 N9 N8 0.2(3)
Ir2 C45 N9 N8 -177.2(2)
C44 C45 N9 C47 178.0(3)
Ir2 C45 N9 C47 0.6(3)
N8 N9 C47 C52 2.3(5)
C45 N9 C47 C52 -175.2(3)
N8 N9 C47 C48 179.2(3)
C45 N9 C47 C48 1.7(4)
C52 C47 C48 C49 0.4(5)
N9 C47 C48 C49 -176.4(3)
C52 C47 C48 Ir2 173.7(2)
N9 C47 C48 Ir2 -3.1(3)
N10 Ir2 C48 C47 -84.9(2)
C45 Ir2 C48 C47 2.7(2)
C30 Ir2 C48 C47 98.0(2)
C29 Ir2 C48 C47 127.7(2)
C28 Ir2 C48 C47 166.2(2)
C32 Ir2 C48 C47 -175.0(2)
C31 Ir2 C48 C47 119.5(4)
N10 Ir2 C48 C49 87.4(3)
C45 Ir2 C48 C49 175.0(3)
C30 Ir2 C48 C49 -89.7(3)
C29 Ir2 C48 C49 -60.0(3)
C28 Ir2 C48 C49 -21.5(3)
C32 Ir2 C48 C49 -2.7(4)
C31 Ir2 C48 C49 -68.2(5)
C47 C48 C49 C50 0.0(4)
Ir2 C48 C49 C50 -172.3(2)
C48 C49 C50 C51 -0.1(5)
C49 C50 C51 C52 -0.3(5)
C48 C47 C52 C51 -0.8(5)
N9 C47 C52 C51 175.7(3)
C50 C51 C52 C47 0.7(5)
O1 S1 C55 F1 174.6(3)
O2 S1 C55 F1 -63.7(4)
O3 S1 C55 F1 55.0(4)
O1 S1 C55 F3 -63.5(3)
O2 S1 C55 F3 58.2(3)
O3 S1 C55 F3 176.9(3)
O1 S1 C55 F2 55.5(3)
O2 S1 C55 F2 177.2(3)
O3 S1 C55 F2 -64.1(3)
O5 S2 C56 F6 179.0(4)
O6 S2 C56 F6 -60.2(4)
O4 S2 C56 F6 57.4(4)
O5 S2 C56 F5 61.0(4)
O6 S2 C56 F5 -178.2(3)
O4 S2 C56 F5 -60.5(3)
O5 S2 C56 F4 -57.7(4)
O6 S2 C56 F4 63.1(3)
O4 S2 C56 F4 -179.2(3)
O8 S3 C57 F8 172.8(4)
O9 S3 C57 F8 -62.5(5)
O7 S3 C57 F8 56.5(4)
O8 S3 C57 F9 53.4(5)
O9 S3 C57 F9 178.1(5)
O7 S3 C57 F9 -62.9(5)
O8 S3 C57 F7 -66.4(4)
O9 S3 C57 F7 58.3(5)
O7 S3 C57 F7 177.3(4)
O11 S4 C58 F11 -178.9(4)
O12 S4 C58 F11 -56.3(4)
O10 S4 C58 F11 62.6(4)
O11 S4 C58 F10 60.8(4)
O12 S4 C58 F10 -176.6(4)
O10 S4 C58 F10 -57.8(4)
O11 S4 C58 F12 -59.3(5)
O12 S4 C58 F12 63.4(4)
O10 S4 C58 F12 -177.8(4)
